data_7100664
loop_
_publ_author_name
'Per Arvidsson'
'Palangpon Kongsaeree'
'Samran Prabpai'
'Suode Zhang'

_publ_section_title
;
poly-N-Methylated ?-Peptides: Synthesis and X-Ray
Structure Determination of ?-Strand Forming Foldamers
;
_journal_name_full 'Chemical Communications'
_journal_paper_doi 10.1039/b513277k
_journal_year 2006
_chemical_absolute_configuration syn
_chemical_formula_moiety 'C20 H37 N5 O6, H2 O'
_chemical_formula_sum 'C20 H39 N5 O7'
_chemical_formula_weight 461.560
_space_group_IT_number 1
_symmetry_cell_setting triclinic
_symmetry_Int_Tables_number 1
_symmetry_space_group_name_Hall 'P 1'
_symmetry_space_group_name_H-M 'P 1'
_cell_angle_alpha 97.127(4)
_cell_angle_beta 92.392(6)
_cell_angle_gamma 99.132(6)
_cell_formula_units_Z 1
_cell_length_a 5.9382(4)
_cell_length_b 6.7703(7)
_cell_length_c 15.524(2)
_cell_measurement_temperature 298
_cell_volume 610.22(10)
_diffrn_ambient_temperature 298
_exptl_crystal_density_diffrn 1.256
_refine_diff_density_rms 0.032
_cod_database_code 7100664

loop_
_symmetry_equiv_pos_as_xyz
+X,+Y,+Z

loop_
_atom_site_label
_atom_site_type_symbol
_atom_site_fract_x
_atom_site_fract_y
_atom_site_fract_z
_atom_site_U_iso_or_equiv
_atom_site_adp_type
_atom_site_occupancy
_atom_site_symmetry_multiplicity
_atom_site_calc_flag
_atom_site_refinement_flags
_atom_site_disorder_assembly
_atom_site_disorder_group
O43' O 0.1598(4) 0.6038(4) 0.30924(14) 0.0509(6) Uani 1 1 d . . .
O23 O 0.6711(4) 0.5963(4) -0.12318(14) 0.0547(6) Uani 1 1 d . . .
N41 N 0.3556(4) 0.7457(3) 0.10593(14) 0.0370(5) Uani 1 1 d . . .
C3 C 0.7901(5) 0.4508(4) -0.51851(17) 0.0357(6) Uani 1 1 d . . .
O43 O 0.5089(4) 0.6865(4) 0.26888(15) 0.0565(6) Uani 1 1 d . . .
N31 N 0.4143(4) 0.7997(4) -0.08611(14) 0.0390(6) Uani 1 1 d . . .
C23 C 0.4954(5) 0.6600(4) -0.14067(18) 0.0401(6) Uani 1 1 d . . .
O3 O 0.9635(4) 0.3886(4) -0.49544(14) 0.0519(6) Uani 1 1 d . . .
O46 O 0.8878(4) 0.8857(4) -0.62750(17) 0.0597(6) Uani 1 1 d . . .
C2 C 0.6669(5) 0.3622(4) -0.60601(18) 0.0385(6) Uani 1 1 d . . .
O33 O 0.3704(5) 1.0789(3) 0.10011(15) 0.0576(6) Uani 1 1 d . . .
N11 N 0.6962(4) 0.5895(4) -0.46818(14) 0.0371(5) Uani 1 1 d . . .
N21 N 0.5138(5) 0.5337(4) -0.29298(16) 0.0460(6) Uani 1 1 d . . .
C45 C 0.3887(5) 0.5454(4) 0.0673(2) 0.0429(7) Uani 1 1 d . . .
C43 C 0.3008(5) 0.6705(4) 0.25769(17) 0.0354(6) Uani 1 1 d . . .
N1 N 0.8431(4) 0.2801(4) -0.66033(15) 0.0419(6) Uani 1 1 d . . .
C33 C 0.4217(5) 0.9154(4) 0.07027(17) 0.0377(6) Uani 1 1 d . . .
C13 C 0.6415(6) 0.7012(5) -0.31555(19) 0.0457(7) Uani 1 1 d . . .
C32 C 0.5612(5) 0.9011(4) -0.01000(17) 0.0395(6) Uani 1 1 d . . .
C42 C 0.2030(5) 0.7511(5) 0.17789(18) 0.0402(6) Uani 1 1 d . . .
O13 O 0.6178(5) 0.8692(3) -0.28103(16) 0.0650(7) Uani 1 1 d . . .
C22 C 0.3540(6) 0.5734(5) -0.22575(19) 0.0461(7) Uani 1 1 d . . .
C35 C 0.2116(7) 0.8855(6) -0.1079(2) 0.0627(10) Uani 1 1 d . . .
C5 C 0.7568(7) 0.1998(6) -0.7522(2) 0.0591(9) Uani 1 1 d . . .
C15 C 0.4959(6) 0.6722(5) -0.4949(2) 0.0502(7) Uani 1 1 d . . .
C34 C 0.6822(7) 1.1084(6) -0.0270(3) 0.0626(10) Uani 1 1 d . . .
C12 C 0.8162(5) 0.6794(5) -0.38424(19) 0.0444(7) Uani 1 1 d . . .
C47 C 0.4676(6) 0.1978(5) -0.5956(3) 0.0577(9) Uani 1 1 d . . .
C44 C -0.0374(6) 0.6550(8) 0.1463(2) 0.0723(12) Uani 1 1 d . . .
C25 C 0.5563(8) 0.3283(5) -0.3195(3) 0.0628(10) Uani 1 1 d . . .
C14 C 0.9637(7) 0.8796(6) -0.3918(3) 0.0615(9) Uani 1 1 d . . .
C24 C 0.1840(7) 0.3908(7) -0.2115(3) 0.0717(11) Uani 1 1 d . . .
H46A H 0.7911 0.9112 -0.6746 0.072 Uiso 1 1 d R . .
H46B H 1.0503 0.9259 -0.6270 0.072 Uiso 1 1 d R . .
H2 H 0.6094 0.4643 -0.6341 0.046 Uiso 1 1 d R . .
H45A H 0.3293 0.4476 0.1039 0.051 Uiso 1 1 d R . .
H45B H 0.5487 0.5432 0.0615 0.051 Uiso 1 1 d R . .
H45C H 0.3091 0.5135 0.0110 0.051 Uiso 1 1 d R . .
H1A H 0.9720 0.3843 -0.6625 0.050 Uiso 1 1 d R . .
H1B H 0.8917 0.1707 -0.6347 0.050 Uiso 1 1 d R . .
H32 H 0.6784 0.8222 -0.0004 0.047 Uiso 1 1 d R . .
H42 H 0.1921 0.8909 0.1934 0.048 Uiso 1 1 d R . .
H22 H 0.2642 0.6708 -0.2417 0.055 Uiso 1 1 d R . .
H35A H 0.1863 0.9815 -0.0598 0.075 Uiso 1 1 d R . .
H35B H 0.0813 0.7800 -0.1186 0.075 Uiso 1 1 d R . .
H35C H 0.2340 0.9519 -0.1587 0.075 Uiso 1 1 d R . .
H5A H 0.8761 0.1486 -0.7834 0.071 Uiso 1 1 d R . .
H5B H 0.7095 0.3069 -0.7798 0.071 Uiso 1 1 d R . .
H5C H 0.6291 0.0933 -0.7521 0.071 Uiso 1 1 d R . .
H15A H 0.4602 0.7677 -0.4486 0.060 Uiso 1 1 d R . .
H15B H 0.3681 0.5651 -0.5089 0.060 Uiso 1 1 d R . .
H15C H 0.5282 0.7385 -0.5453 0.060 Uiso 1 1 d R . .
H34A H 0.7773 1.1724 0.0234 0.075 Uiso 1 1 d R . .
H34B H 0.5701 1.1905 -0.0394 0.075 Uiso 1 1 d R . .
H34C H 0.7747 1.0924 -0.0759 0.075 Uiso 1 1 d R . .
H12 H 0.9163 0.5897 -0.3684 0.053 Uiso 1 1 d R . .
H47A H 0.3915 0.1437 -0.6513 0.069 Uiso 1 1 d R . .
H47B H 0.3618 0.2538 -0.5585 0.069 Uiso 1 1 d R . .
H47C H 0.5240 0.0921 -0.5697 0.069 Uiso 1 1 d R . .
H44A H -0.1363 0.6613 0.1936 0.087 Uiso 1 1 d R . .
H44B H -0.0349 0.5164 0.1244 0.087 Uiso 1 1 d R . .
H44C H -0.0928 0.7218 0.1007 0.087 Uiso 1 1 d R . .
H25A H 0.4442 0.2341 -0.2963 0.075 Uiso 1 1 d R . .
H25B H 0.7061 0.3161 -0.2974 0.075 Uiso 1 1 d R . .
H25C H 0.5465 0.3000 -0.3818 0.075 Uiso 1 1 d R . .
H14A H 1.0387 0.9332 -0.3359 0.074 Uiso 1 1 d R . .
H14B H 0.8711 0.9726 -0.4102 0.074 Uiso 1 1 d R . .
H14C H 1.0762 0.8599 -0.4332 0.074 Uiso 1 1 d R . .
H24A H 0.0972 0.3378 -0.2652 0.086 Uiso 1 1 d R . .
H24B H 0.0826 0.4276 -0.1680 0.086 Uiso 1 1 d R . .
H24C H 0.2650 0.2900 -0.1929 0.086 Uiso 1 1 d R . .

loop_
_atom_site_aniso_label
_atom_site_aniso_U_11
_atom_site_aniso_U_22
_atom_site_aniso_U_33
_atom_site_aniso_U_23
_atom_site_aniso_U_13
_atom_site_aniso_U_12
O43' 0.0455(12) 0.0635(14) 0.0435(11) 0.0163(10) 0.0053(9) 0.0011(10)
O23 0.0582(14) 0.0685(15) 0.0410(12) -0.0001(11) -0.0005(10) 0.0276(12)
N41 0.0453(13) 0.0365(13) 0.0313(11) 0.0057(9) 0.0061(9) 0.0108(9)
C3 0.0382(15) 0.0373(14) 0.0309(13) 0.0030(11) 0.0007(11) 0.0051(11)
O43 0.0366(12) 0.0857(17) 0.0495(13) 0.0203(11) -0.0018(9) 0.0094(10)
N31 0.0411(13) 0.0483(14) 0.0286(12) 0.0027(10) 0.0000(9) 0.0128(10)
C23 0.0459(17) 0.0445(16) 0.0318(14) 0.0075(12) 0.0043(11) 0.0104(13)
O3 0.0491(13) 0.0641(15) 0.0430(12) -0.0031(11) -0.0063(9) 0.0209(11)
O46 0.0572(14) 0.0550(14) 0.0657(15) 0.0043(11) 0.0029(11) 0.0087(10)
C2 0.0414(15) 0.0370(15) 0.0345(14) 0.0016(11) -0.0038(11) 0.0028(11)
O33 0.0918(18) 0.0371(12) 0.0465(12) 0.0025(10) 0.0144(11) 0.0178(11)
N11 0.0405(13) 0.0416(13) 0.0285(11) 0.0012(9) -0.0009(9) 0.0084(10)
N21 0.0681(17) 0.0371(13) 0.0319(12) -0.0023(10) 0.0030(11) 0.0111(12)
C45 0.0517(17) 0.0322(15) 0.0452(16) 0.0041(12) 0.0071(13) 0.0079(12)
C43 0.0378(16) 0.0364(14) 0.0312(13) 0.0027(11) 0.0034(11) 0.0045(11)
N1 0.0504(14) 0.0386(13) 0.0331(12) 0.0010(10) 0.0036(10) -0.0013(10)
C33 0.0458(16) 0.0351(15) 0.0303(13) 0.0009(11) -0.0029(11) 0.0051(11)
C13 0.067(2) 0.0382(16) 0.0320(14) 0.0020(12) 0.0018(13) 0.0101(14)
C32 0.0436(16) 0.0404(15) 0.0332(14) 0.0034(12) 0.0028(11) 0.0035(12)
C42 0.0378(15) 0.0497(16) 0.0370(15) 0.0104(12) 0.0068(11) 0.0145(12)
O13 0.102(2) 0.0356(12) 0.0576(14) -0.0005(10) 0.0229(13) 0.0142(12)
C22 0.0554(19) 0.0467(18) 0.0344(15) 0.0023(13) 0.0003(13) 0.0055(14)
C35 0.067(2) 0.075(2) 0.052(2) 0.0017(18) -0.0046(16) 0.0379(19)
C5 0.086(3) 0.057(2) 0.0297(15) -0.0008(14) -0.0008(15) 0.0042(18)
C15 0.0544(19) 0.0552(19) 0.0438(17) 0.0057(14) -0.0013(13) 0.0193(14)
C34 0.069(2) 0.053(2) 0.059(2) 0.0079(17) 0.0137(17) -0.0098(17)
C12 0.0510(17) 0.0460(17) 0.0348(14) -0.0019(13) 0.0005(12) 0.0099(13)
C47 0.0468(18) 0.051(2) 0.068(2) -0.0026(17) 0.0022(15) -0.0049(14)
C44 0.0355(18) 0.136(4) 0.0468(19) 0.021(2) -0.0039(14) 0.012(2)
C25 0.088(3) 0.0396(18) 0.062(2) 0.0022(16) 0.0156(19) 0.0156(17)
C14 0.062(2) 0.058(2) 0.056(2) -0.0031(17) 0.0036(16) -0.0048(16)
C24 0.066(2) 0.068(2) 0.071(2) -0.004(2) 0.012(2) -0.0121(19)

loop_
_geom_bond_atom_site_label_1
_geom_bond_atom_site_label_2
_geom_bond_distance
_geom_bond_site_symmetry_2
_geom_bond_publ_flag
O43' C43 1.253(3) . ?
O23 C23 1.224(4) . ?
N41 C33 1.347(4) . ?
N41 C45 1.459(3) . ?
N41 C42 1.468(3) . ?
C3 O3 1.229(3) . ?
C3 N11 1.350(3) . ?
C3 C2 1.522(4) . ?
O43 C43 1.226(3) . ?
N31 C23 1.350(3) . ?
N31 C35 1.462(4) . ?
N31 C32 1.466(4) . ?
C23 C22 1.533(4) . ?
C2 N1 1.502(4) . ?
C2 C47 1.520(4) . ?
O33 C33 1.235(3) . ?
N11 C15 1.459(4) . ?
N11 C12 1.471(4) . ?
N21 C13 1.354(4) . ?
N21 C25 1.464(4) . ?
N21 C22 1.468(4) . ?
C43 C42 1.542(4) . ?
N1 C5 1.500(4) . ?
C33 C32 1.526(4) . ?
C13 O13 1.228(4) . ?
C13 C12 1.529(4) . ?
C32 C34 1.531(5) . ?
C42 C44 1.507(5) . ?
C22 C24 1.513(5) . ?
C12 C14 1.513(5) . ?
O46 H46A 0.9601 . ?
O46 H46B 0.9600 . ?
C2 H2 0.9600 . ?
C45 H45A 0.9600 . ?
C45 H45B 0.9601 . ?
C45 H45C 0.9598 . ?
N1 H1A 0.9599 . ?
N1 H1B 0.9600 . ?
C32 H32 0.9600 . ?
C42 H42 0.9600 . ?
C22 H22 0.9600 . ?
C35 H35A 0.9601 . ?
C35 H35B 0.9600 . ?
C35 H35C 0.9599 . ?
C5 H5A 0.9599 . ?
C5 H5B 0.9599 . ?
C5 H5C 0.9601 . ?
C15 H15A 0.9599 . ?
C15 H15B 0.9600 . ?
C15 H15C 0.9600 . ?
C34 H34A 0.9600 . ?
C34 H34B 0.9601 . ?
C34 H34C 0.9599 . ?
C12 H12 0.9601 . ?
C47 H47A 0.9600 . ?
C47 H47B 0.9600 . ?
C47 H47C 0.9600 . ?
C44 H44A 0.9601 . ?
C44 H44B 0.9601 . ?
C44 H44C 0.9599 . ?
C25 H25A 0.9599 . ?
C25 H25B 0.9600 . ?
C25 H25C 0.9600 . ?
C14 H14A 0.9599 . ?
C14 H14B 0.9600 . ?
C14 H14C 0.9600 . ?
C24 H24A 0.9599 . ?
C24 H24B 0.9600 . ?
C24 H24C 0.9600 . ?

loop_
_cod_related_entry_id
_cod_related_entry_database
_cod_related_entry_code
1 ChemSpider 21198371
